data_7701148
loop_
_publ_author_name
'Jung, Mi-Hee'
'Ko, Kyoung Chul'
'Lee, Woo Ram'

_publ_section_title
;
 Broadband white-light emission from supramolecular piperazinium-based
 lead halide perovskites linked by hydrogen bonds.
;
_journal_issue 40
_journal_name_full 'Dalton transactions (Cambridge, England : 2003)'
_journal_page_first 15074
_journal_page_last 15090
_journal_paper_doi 10.1039/c9dt03469b
_journal_volume 48
_journal_year 2019
_chemical_formula_sum 'C7 H20 Br3 N O2 Pb S2'
_chemical_formula_weight 661.28
_space_group_crystal_system monoclinic
_space_group_IT_number 14
_space_group_name_Hall '-P 2ybc'
_space_group_name_H-M_alt 'P 1 21/c 1'
_symmetry_space_group_name_Hall '-P 2ybc'
_symmetry_space_group_name_H-M 'P 1 21/c 1'
_atom_sites_solution_hydrogens geom
_audit_creation_method SHELXL-2017/1
_audit_update_record
;
2019-08-15 deposited with the CCDC.    2019-09-16 downloaded from the CCDC.
;
_cell_angle_alpha 90
_cell_angle_beta 108.392(2)
_cell_angle_gamma 90
_cell_formula_units_Z 4
_cell_length_a 13.5079(4)
_cell_length_b 14.8779(4)
_cell_length_c 9.2938(3)
_cell_measurement_reflns_used 20614
_cell_measurement_temperature 296(2)
_cell_measurement_theta_max 26.8975
_cell_measurement_theta_min 3.166
_cell_volume 1772.36(9)
_computing_cell_refinement 'Bruker SMART APEXll'
_computing_data_collection 'Bruker SMART APEXll'
_computing_data_reduction 'Bruker SAINT'
_computing_structure_refinement 'SHELXL-2017/1 (Sheldrick, 2017)'
_computing_structure_solution 'SHELXT 2014/5 (Sheldrick, 2014)'
_diffrn_ambient_temperature 296(2)
_diffrn_measured_fraction_theta_full 0.999
_diffrn_measured_fraction_theta_max 0.992
_diffrn_measurement_device_type 'CCD area detector'
_diffrn_measurement_method 'omega scan'
_diffrn_radiation_type MoK\a
_diffrn_radiation_wavelength 0.71073
_diffrn_reflns_av_R_equivalents 0.0492
_diffrn_reflns_av_unetI/netI 0.0478
_diffrn_reflns_Laue_measured_fraction_full 0.999
_diffrn_reflns_Laue_measured_fraction_max 0.992
_diffrn_reflns_limit_h_max 18
_diffrn_reflns_limit_h_min -17
_diffrn_reflns_limit_k_max 19
_diffrn_reflns_limit_k_min -16
_diffrn_reflns_limit_l_max 12
_diffrn_reflns_limit_l_min -12
_diffrn_reflns_number 19782
_diffrn_reflns_point_group_measured_fraction_full 0.999
_diffrn_reflns_point_group_measured_fraction_max 0.992
_diffrn_reflns_theta_full 25.242
_diffrn_reflns_theta_max 28.393
_diffrn_reflns_theta_min 2.097
_diffrn_source 'fine-focus sealed tube'
_exptl_absorpt_coefficient_mu 16.507
_exptl_absorpt_correction_T_max 0.7457
_exptl_absorpt_correction_T_min 0.3754
_exptl_absorpt_correction_type multi-scan
_exptl_crystal_colour colorless
_exptl_crystal_density_diffrn 2.478
_exptl_crystal_description plate
_exptl_crystal_F_000 1216
_exptl_crystal_size_max 0.12
_exptl_crystal_size_mid 0.11
_exptl_crystal_size_min 0.08
_refine_diff_density_max 4.039
_refine_diff_density_min -1.532
_refine_diff_density_rms 0.214
_refine_ls_extinction_method none
_refine_ls_goodness_of_fit_ref 0.633
_refine_ls_hydrogen_treatment constr
_refine_ls_matrix_type full
_refine_ls_number_parameters 150
_refine_ls_number_reflns 4414
_refine_ls_number_restraints 0
_refine_ls_restrained_S_all 0.633
_refine_ls_R_factor_all 0.0681
_refine_ls_R_factor_gt 0.0437
_refine_ls_shift/su_max 0.001
_refine_ls_shift/su_mean 0.000
_refine_ls_structure_factor_coef Fsqd
_refine_ls_weighting_details 'w=1/[\s^2^(Fo^2^)+(0.1469P)^2^+40.6124P] where P=(Fo^2^+2Fc^2^)/3'
_refine_ls_weighting_scheme calc
_refine_ls_wR_factor_gt 0.1255
_refine_ls_wR_factor_ref 0.1552
_reflns_Friedel_coverage 0.000
_reflns_number_gt 3249
_reflns_number_total 4414
_reflns_threshold_expression 'I > 2\s(I)'
_cod_data_source_file c9dt03469b2.cif
_cod_data_source_block TDPbBr2_1_a
_cod_depositor_comments
;
The following automatic conversions were performed:

'_exptl_absorpt_correction_type' value 'MULTI-SCAN' changed to
'multi-scan' according to
/home/data/users/saulius/crontab/automatic-downloads/rss-feeds/RSC/lib/dictionaries/cif_core.dic
dictionary named 'cif_core.dic' version 2.4.2 from 2011-04-26.

Automatic conversion script
Id: cif_fix_values 4973 2017-02-22 13:04:09Z antanas 

 Adding full bibliography for 7701147--7701151.cif.
;
_cod_database_code 7701148
_shelx_shelxl_version_number 2017/1
_shelx_space_group_comment
;
The symmetry employed for this shelxl refinement is uniquely defined
by the following loop, which should always be used as a source of
symmetry information in preference to the above space-group names.
They are only intended as comments.
;

loop_
_space_group_symop_operation_xyz
'x, y, z'
'-x, y+1/2, -z+1/2'
'-x, -y, -z'
'x, -y-1/2, z-1/2'

loop_
_atom_site_label
_atom_site_type_symbol
_atom_site_fract_x
_atom_site_fract_y
_atom_site_fract_z
_atom_site_U_iso_or_equiv
_atom_site_adp_type
_atom_site_occupancy
_atom_site_site_symmetry_order
_atom_site_calc_flag
_atom_site_refinement_flags_posn
_atom_site_refinement_flags_adp
Pb1 Pb 0.78578(3) 0.76526(2) 0.65484(4) 0.03353(14) Uani 1 1 d . .
Br1 Br 0.94071(9) 0.75806(8) 0.95236(14) 0.0514(3) Uani 1 1 d . .
Br2 Br 0.77733(11) 0.95657(8) 0.67489(14) 0.0656(4) Uani 1 1 d . .
N2 N 0.6045(6) 0.5042(5) 0.5976(9) 0.0380(18) Uani 1 1 d . .
H2A H 0.658168 0.534883 0.658001 0.046 Uiso 1 1 calc R U
H2B H 0.624489 0.447364 0.595606 0.046 Uiso 1 1 calc R U
Br3 Br 0.62109(10) 0.73410(8) 0.78449(17) 0.0573(3) Uani 1 1 d . .
C3 C 0.5758(7) 0.5420(6) 0.4432(10) 0.0362(19) Uani 1 1 d . .
H3A H 0.634928 0.537991 0.405574 0.043 Uiso 1 1 calc R U
H3B H 0.557717 0.604920 0.445880 0.043 Uiso 1 1 calc R U
C4 C 0.5148(8) 0.5079(6) 0.6611(10) 0.039(2) Uani 1 1 d . .
H4 H 0.495049 0.570747 0.668208 0.047 Uiso 1 1 calc R U
C5 C 0.5491(11) 0.4656(9) 0.8197(12) 0.061(3) Uani 1 1 d . .
H5A H 0.488880 0.454354 0.850765 0.091 Uiso 1 1 calc R U
H5B H 0.595254 0.506026 0.890243 0.091 Uiso 1 1 calc R U
H5C H 0.584644 0.410027 0.817396 0.091 Uiso 1 1 calc R U
S1 S 0.90103(19) 0.53839(18) 0.7344(4) 0.0528(7) Uani 1 1 d . .
O1 O 0.7960(5) 0.5860(5) 0.6862(9) 0.0475(18) Uani 1 1 d . .
C1S C 0.8868(12) 0.4547(10) 0.8603(15) 0.073(4) Uani 1 1 d . .
H1S1 H 0.872804 0.482337 0.945157 0.109 Uiso 1 1 calc R U
H1S2 H 0.949997 0.420196 0.895575 0.109 Uiso 1 1 calc R U
H1S3 H 0.829978 0.415761 0.808876 0.109 Uiso 1 1 calc R U
C2S C 0.8991(12) 0.4674(10) 0.5801(16) 0.070(4) Uani 1 1 d . .
H2S1 H 0.843345 0.424731 0.563614 0.105 Uiso 1 1 calc R U
H2S2 H 0.964359 0.436081 0.602772 0.105 Uiso 1 1 calc R U
H2S3 H 0.888580 0.503090 0.490415 0.105 Uiso 1 1 calc R U
S2 S 0.7024(3) 0.23764(19) 0.5646(4) 0.0508(7) Uani 1 1 d . .
O2 O 0.6843(8) 0.3345(7) 0.5817(13) 0.082(3) Uani 1 1 d . .
C3S C 0.8228(10) 0.2118(10) 0.704(2) 0.076(4) Uani 1 1 d . .
H3S1 H 0.877907 0.244831 0.683922 0.115 Uiso 1 1 calc R U
H3S2 H 0.836264 0.148536 0.702119 0.115 Uiso 1 1 calc R U
H3S3 H 0.819272 0.228001 0.802591 0.115 Uiso 1 1 calc R U
C4S C 0.6182(10) 0.1766(9) 0.6397(16) 0.063(3) Uani 1 1 d . .
H4S1 H 0.632401 0.191984 0.744621 0.094 Uiso 1 1 calc R U
H4S2 H 0.629305 0.113422 0.630872 0.094 Uiso 1 1 calc R U
H4S3 H 0.547154 0.191296 0.584580 0.094 Uiso 1 1 calc R U

loop_
_atom_site_aniso_label
_atom_site_aniso_U_11
_atom_site_aniso_U_22
_atom_site_aniso_U_33
_atom_site_aniso_U_23
_atom_site_aniso_U_13
_atom_site_aniso_U_12
Pb1 0.0332(2) 0.0248(2) 0.0419(2) 0.00100(12) 0.01098(14) 0.00051(12)
Br1 0.0359(5) 0.0565(7) 0.0556(6) 0.0032(5) 0.0053(5) -0.0015(4)
Br2 0.0893(10) 0.0279(5) 0.0678(7) 0.0027(5) 0.0079(7) 0.0048(5)
N2 0.024(4) 0.030(4) 0.049(4) 0.003(3) -0.004(3) -0.006(3)
Br3 0.0434(6) 0.0514(7) 0.0850(9) -0.0124(6) 0.0315(6) -0.0080(5)
C3 0.028(4) 0.028(4) 0.048(5) 0.003(4) 0.005(4) -0.008(3)
C4 0.048(5) 0.026(4) 0.043(5) -0.004(4) 0.011(4) -0.001(4)
C5 0.073(8) 0.058(8) 0.041(5) 0.015(5) 0.004(5) 0.010(6)
S1 0.0265(11) 0.0340(13) 0.086(2) -0.0064(13) 0.0014(12) 0.0035(10)
O1 0.024(3) 0.034(4) 0.079(5) -0.001(3) 0.008(3) 0.002(3)
C1S 0.074(9) 0.067(9) 0.062(7) 0.000(7) -0.001(6) 0.012(7)
C2S 0.075(9) 0.061(8) 0.084(9) 0.009(7) 0.039(7) 0.018(7)
S2 0.0566(17) 0.0421(15) 0.0531(15) 0.0004(11) 0.0165(13) -0.0053(12)
O2 0.067(6) 0.042(5) 0.121(8) 0.009(5) 0.004(5) 0.003(4)
C3S 0.044(7) 0.054(8) 0.125(13) 0.013(8) 0.018(8) -0.004(6)
C4S 0.062(7) 0.048(7) 0.088(9) -0.012(6) 0.039(7) -0.012(6)

loop_
_atom_type_symbol
_atom_type_description
_atom_type_scat_dispersion_real
_atom_type_scat_dispersion_imag
_atom_type_scat_source
C C 0.0033 0.0016 'International Tables Vol C Tables 4.2.6.8 and 6.1.1.4'
H H 0.0000 0.0000 'International Tables Vol C Tables 4.2.6.8 and 6.1.1.4'
N N 0.0061 0.0033 'International Tables Vol C Tables 4.2.6.8 and 6.1.1.4'
Br Br -0.2901 2.4595 'International Tables Vol C Tables 4.2.6.8 and 6.1.1.4'
Pb Pb -3.3944 10.1111 'International Tables Vol C Tables 4.2.6.8 and 6.1.1.4'
S S 0.1246 0.1234 'International Tables Vol C Tables 4.2.6.8 and 6.1.1.4'
O O 0.0106 0.0060 'International Tables Vol C Tables 4.2.6.8 and 6.1.1.4'

loop_
_geom_angle_atom_site_label_1
_geom_angle_atom_site_label_2
_geom_angle_atom_site_label_3
_geom_angle
_geom_angle_site_symmetry_1
_geom_angle_site_symmetry_3
O1 Pb1 Br2 170.22(18) . .
O1 Pb1 Br3 79.33(15) . .
Br2 Pb1 Br3 94.65(4) . .
O1 Pb1 Br1 82.09(16) . .
Br2 Pb1 Br1 90.36(4) . .
Br3 Pb1 Br1 90.89(4) . .
C3 N2 C4 111.7(7) . .
C3 N2 H2A 109.3 . .
C4 N2 H2A 109.3 . .
C3 N2 H2B 109.3 . .
C4 N2 H2B 109.3 . .
H2A N2 H2B 107.9 . .
N2 C3 C4 110.6(7) . 3_666
N2 C3 H3A 109.5 . .
C4 C3 H3A 109.5 3_666 .
N2 C3 H3B 109.5 . .
C4 C3 H3B 109.5 3_666 .
H3A C3 H3B 108.1 . .
C3 C4 N2 108.8(8) 3_666 .
C3 C4 C5 110.8(9) 3_666 .
N2 C4 C5 109.0(8) . .
C3 C4 H4 109.4 3_666 .
N2 C4 H4 109.4 . .
C5 C4 H4 109.4 . .
C4 C5 H5A 109.5 . .
C4 C5 H5B 109.5 . .
H5A C5 H5B 109.5 . .
C4 C5 H5C 109.5 . .
H5A C5 H5C 109.5 . .
H5B C5 H5C 109.5 . .
O1 S1 C1S 103.8(6) . .
O1 S1 C2S 105.3(6) . .
C1S S1 C2S 98.0(7) . .
S1 O1 Pb1 120.5(4) . .
S1 C1S H1S1 109.5 . .
S1 C1S H1S2 109.5 . .
H1S1 C1S H1S2 109.5 . .
S1 C1S H1S3 109.5 . .
H1S1 C1S H1S3 109.5 . .
H1S2 C1S H1S3 109.5 . .
S1 C2S H2S1 109.5 . .
S1 C2S H2S2 109.5 . .
H2S1 C2S H2S2 109.5 . .
S1 C2S H2S3 109.5 . .
H2S1 C2S H2S3 109.5 . .
H2S2 C2S H2S3 109.5 . .
O2 S2 C4S 108.0(6) . .
O2 S2 C3S 106.1(7) . .
C4S S2 C3S 98.9(7) . .
S2 C3S H3S1 109.5 . .
S2 C3S H3S2 109.5 . .
H3S1 C3S H3S2 109.5 . .
S2 C3S H3S3 109.5 . .
H3S1 C3S H3S3 109.5 . .
H3S2 C3S H3S3 109.5 . .
S2 C4S H4S1 109.5 . .
S2 C4S H4S2 109.5 . .
H4S1 C4S H4S2 109.5 . .
S2 C4S H4S3 109.5 . .
H4S1 C4S H4S3 109.5 . .
H4S2 C4S H4S3 109.5 . .

loop_
_geom_bond_atom_site_label_1
_geom_bond_atom_site_label_2
_geom_bond_distance
_geom_bond_site_symmetry_2
Pb1 O1 2.681(7) .
Pb1 Br2 2.8569(13) .
Pb1 Br3 2.8822(12) .
Pb1 Br1 2.8957(12) .
N2 C3 1.474(11) .
N2 C4 1.506(13) .
N2 H2A 0.8900 .
N2 H2B 0.8900 .
C3 C4 1.497(12) 3_666
C3 H3A 0.9700 .
C3 H3B 0.9700 .
C4 C5 1.534(14) .
C4 H4 0.9800 .
C5 H5A 0.9600 .
C5 H5B 0.9600 .
C5 H5C 0.9600 .
S1 O1 1.521(7) .
S1 C1S 1.761(15) .
S1 C2S 1.775(14) .
C1S H1S1 0.9600 .
C1S H1S2 0.9600 .
C1S H1S3 0.9600 .
C2S H2S1 0.9600 .
C2S H2S2 0.9600 .
C2S H2S3 0.9600 .
S2 O2 1.479(10) .
S2 C4S 1.762(12) .
S2 C3S 1.774(15) .
C3S H3S1 0.9600 .
C3S H3S2 0.9600 .
C3S H3S3 0.9600 .
C4S H4S1 0.9600 .
C4S H4S2 0.9600 .
C4S H4S3 0.9600 .

loop_
_geom_hbond_atom_site_label_D
_geom_hbond_atom_site_label_H
_geom_hbond_atom_site_label_A
_geom_hbond_distance_DH
_geom_hbond_distance_HA
_geom_hbond_distance_DA
_geom_hbond_angle_DHA
_geom_hbond_publ_flag
N2 H2A O1 0.89 1.95 2.741(10) 146.9 yes
N2 H2B O2 0.89 1.89 2.768(13) 170.9 yes
